data_4508632
loop_
_publ_author_name
'Wang, Ruihu'
'Yuan, Daqiang'
'Jiang, Feilong'
'Han, Lei'
'Gong, Yaqiong'
'Hong, Maochun'

_publ_section_title
;
 Anion Effect on the Structural Conformation of Tetranuclear Cadmium(II)
 Complexes
;
_journal_issue 6
_journal_name_full 'Crystal Growth &amp; Design'
_journal_page_first 1351
_journal_paper_doi 10.1021/cg0505970
_journal_volume 6
_journal_year 2006
_chemical_formula_sum 'C70 H88 Cd4 I N8 Na O30'
_chemical_formula_weight 2120.96
_chemical_name_systematic
; 
 ? 
;
_space_group_IT_number 63
_symmetry_cell_setting orthorhombic
_symmetry_space_group_name_Hall '-C 2c 2'
_symmetry_space_group_name_H-M 'C m c m'
_atom_sites_solution_hydrogens geom
_atom_sites_solution_primary direct
_atom_sites_solution_secondary difmap
_audit_creation_method SHELXL-97
_cell_angle_alpha 90.00
_cell_angle_beta 90.00
_cell_angle_gamma 90.00
_cell_formula_units_Z 4
_cell_length_a 25.126(5)
_cell_length_b 11.532(2)
_cell_length_c 26.628(5)
_cell_measurement_reflns_used 2144
_cell_measurement_temperature 293(2)
_cell_measurement_theta_max 27.48
_cell_measurement_theta_min 2.09
_cell_volume 7716(2)
_computing_structure_refinement 'SHELXL-97 (Sheldrick, 1997)'
_computing_structure_solution 'SHELXS-97 (Sheldrick, 1990)'
_diffrn_ambient_temperature 293(2)
_diffrn_measured_fraction_theta_full 0.999
_diffrn_measured_fraction_theta_max 0.999
_diffrn_radiation_monochromator graphite
_diffrn_radiation_source 'fine-focus sealed tube'
_diffrn_radiation_type MoK\a
_diffrn_radiation_wavelength 0.71073
_diffrn_reflns_av_R_equivalents 0.0000
_diffrn_reflns_av_sigmaI/netI 0.0508
_diffrn_reflns_limit_h_max 32
_diffrn_reflns_limit_h_min 0
_diffrn_reflns_limit_k_max 14
_diffrn_reflns_limit_k_min 0
_diffrn_reflns_limit_l_max 0
_diffrn_reflns_limit_l_min -34
_diffrn_reflns_number 4614
_diffrn_reflns_theta_full 27.48
_diffrn_reflns_theta_max 27.48
_diffrn_reflns_theta_min 2.09
_diffrn_standards_decay_% none
_diffrn_standards_interval_count none
_diffrn_standards_interval_time none
_diffrn_standards_number none
_exptl_absorpt_coefficient_mu 1.584
_exptl_absorpt_correction_T_max 1.0000
_exptl_absorpt_correction_T_min .7745
_exptl_absorpt_correction_type empirical
_exptl_absorpt_process_details 'SADABS (Sheldrick, 1996)'
_exptl_crystal_colour colorless
_exptl_crystal_density_diffrn 1.826
_exptl_crystal_density_method 'not measured'
_exptl_crystal_description prism
_exptl_crystal_F_000 4240
_exptl_crystal_size_max 0.28
_exptl_crystal_size_mid 0.26
_exptl_crystal_size_min 0.20
_refine_diff_density_max 2.334
_refine_diff_density_min -1.971
_refine_diff_density_rms 0.138
_refine_ls_extinction_method none
_refine_ls_goodness_of_fit_ref 1.001
_refine_ls_hydrogen_treatment mixed
_refine_ls_matrix_type full
_refine_ls_number_parameters 279
_refine_ls_number_reflns 4614
_refine_ls_number_restraints 0
_refine_ls_restrained_S_all 1.001
_refine_ls_R_factor_all 0.0669
_refine_ls_R_factor_gt 0.0487
_refine_ls_shift/su_max 0.001
_refine_ls_shift/su_mean 0.000
_refine_ls_structure_factor_coef Fsqd
_refine_ls_weighting_details 'calc w=1/[\s^2^(Fo^2^)+(0.0898P)^2^+0.0000P] where P=(Fo^2^+2Fc^2^)/3'
_refine_ls_weighting_scheme calc
_refine_ls_wR_factor_gt 0.1436
_refine_ls_wR_factor_ref 0.1510
_reflns_number_gt 3216
_reflns_number_total 4614
_reflns_threshold_expression >2sigma(I)
_cod_data_source_file cg0505970sup2.cif
_cod_data_source_block 2
_cod_original_cell_volume 7716(3)
_cod_original_sg_symbol_H-M Cmcm
_cod_original_formula_sum 'C17.50 H22 Cd I0.25 N2 Na0.25 O7.50'
_cod_database_code 4508632

loop_
_symmetry_equiv_pos_as_xyz
'x, y, z'
'-x, -y, z+1/2'
'-x, y, -z+1/2'
'x, -y, -z'
'x+1/2, y+1/2, z'
'-x+1/2, -y+1/2, z+1/2'
'-x+1/2, y+1/2, -z+1/2'
'x+1/2, -y+1/2, -z'
'-x, -y, -z'
'x, y, -z-1/2'
'x, -y, z-1/2'
'-x, y, z'
'-x+1/2, -y+1/2, -z'
'x+1/2, y+1/2, -z-1/2'
'x+1/2, -y+1/2, z-1/2'
'-x+1/2, y+1/2, z'

loop_
_atom_site_label
_atom_site_type_symbol
_atom_site_fract_x
_atom_site_fract_y
_atom_site_fract_z
_atom_site_U_iso_or_equiv
_atom_site_adp_type
_atom_site_occupancy
_atom_site_symmetry_multiplicity
_atom_site_calc_flag
_atom_site_refinement_flags
Na Na 0.5000 -0.8475(14) 0.7500 0.235(7) Uani 1 4 d S
Cd1 Cd 0.334196(18) -0.68209(5) 0.7500 0.04061(17) Uani 1 2 d S
Cd2 Cd 0.5000 -0.43708(5) 0.65005(2) 0.05197(19) Uani 1 2 d S
I I 0.5000 -0.31605(8) 0.7500 0.0583(2) Uani 1 4 d S
N1 N 0.2431(2) -0.5991(5) 0.7500 0.0373(12) Uani 1 2 d S
N2 N 0.15879(16) -0.6027(4) 0.70379(16) 0.0486(10) Uani 1 1 d .
N3 N 0.1851(2) -0.4273(5) 0.7500 0.0403(12) Uani 1 2 d S
O O 0.5000 -0.2773(5) 0.5961(2) 0.0610(14) Uani 1 2 d S
OW1 O 0.36363(19) -0.4913(5) 0.7500 0.0509(12) Uani 1 2 d S
OW2 O 0.5000 -0.6218(6) 0.6771(5) 0.132(4) Uani 1 2 d S
O11 O 0.40492(13) -0.7308(3) 0.68699(12) 0.0473(8) Uani 1 1 d .
O12 O 0.32217(13) -0.7015(3) 0.66776(11) 0.0416(8) Uani 1 1 d .
O21 O 0.43293(13) -0.4996(4) 0.58551(16) 0.0584(10) Uani 1 1 d .
O22 O 0.40815(14) -0.4294(3) 0.65799(13) 0.0521(9) Uani 1 1 d .
C C 0.5000 -0.1646(9) 0.6201(6) 0.091(4) Uani 1 2 d S
C1 C 0.21403(19) -0.6419(4) 0.70433(17) 0.0430(11) Uani 1 1 d .
C2 C 0.1319(3) -0.6462(7) 0.7500 0.0557(19) Uani 1 2 d S
C3 C 0.2408(3) -0.4706(6) 0.7500 0.0384(14) Uani 1 2 d S
C4 C 0.1575(2) -0.4750(4) 0.79542(18) 0.0456(11) Uani 1 1 d .
C11 C 0.36907(18) -0.7222(4) 0.65544(15) 0.0344(9) Uani 1 1 d .
C12 C 0.38006(18) -0.7428(4) 0.60001(16) 0.0366(10) Uani 1 1 d .
C13 C 0.4133(2) -0.8336(5) 0.5878(2) 0.0511(13) Uani 1 1 d .
H13A H 0.4314 -0.8729 0.6130 0.061 Uiso 1 1 calc R
C14 C 0.4197(3) -0.8665(6) 0.5389(2) 0.0691(17) Uani 1 1 d .
H14A H 0.4422 -0.9277 0.5309 0.083 Uiso 1 1 calc R
C15 C 0.3925(3) -0.8082(6) 0.5009(2) 0.078(2) Uani 1 1 d .
H15A H 0.3958 -0.8321 0.4677 0.094 Uiso 1 1 calc R
C16 C 0.3604(3) -0.7144(5) 0.51289(18) 0.0561(14) Uani 1 1 d .
H16A H 0.3429 -0.6746 0.4874 0.067 Uiso 1 1 calc R
C17 C 0.35394(19) -0.6788(4) 0.56259(16) 0.0412(11) Uani 1 1 d .
C21 C 0.39768(18) -0.4710(4) 0.61448(17) 0.0392(10) Uani 1 1 d .
C22 C 0.34027(17) -0.4814(4) 0.60010(15) 0.0365(10) Uani 1 1 d .
C23 C 0.30666(19) -0.3894(5) 0.61210(18) 0.0474(12) Uani 1 1 d .
H23A H 0.3198 -0.3268 0.6303 0.057 Uiso 1 1 calc R
C24 C 0.2538(2) -0.3905(6) 0.5972(2) 0.0565(14) Uani 1 1 d .
H24A H 0.2317 -0.3287 0.6053 0.068 Uiso 1 1 calc R
C25 C 0.2344(2) -0.4815(7) 0.5708(2) 0.0650(17) Uani 1 1 d .
H25A H 0.1989 -0.4823 0.5607 0.078 Uiso 1 1 calc R
C26 C 0.2675(2) -0.5732(5) 0.55899(19) 0.0534(13) Uani 1 1 d .
H26A H 0.2539 -0.6350 0.5406 0.064 Uiso 1 1 calc R
C27 C 0.32068(18) -0.5758(4) 0.57373(15) 0.0383(10) Uani 1 1 d .
OW3 O 0.5803(2) -0.1253(5) 0.6254(2) 0.0993(17) Uani 1 1 d .
OW4 O 0.5000 -0.6163(10) 0.5110(3) 0.124(3) Uani 1 2 d S
OW5 O 0.5000 -1.0058(12) 0.6781(7) 0.188(6) Uani 1 2 d S

loop_
_atom_site_aniso_label
_atom_site_aniso_U_11
_atom_site_aniso_U_22
_atom_site_aniso_U_33
_atom_site_aniso_U_23
_atom_site_aniso_U_13
_atom_site_aniso_U_12
Na 0.30(2) 0.214(14) 0.190(13) 0.000 0.000 0.000
Cd1 0.0326(2) 0.0656(4) 0.0237(2) 0.000 0.000 0.0018(2)
Cd2 0.0333(3) 0.0536(4) 0.0690(4) 0.0024(3) 0.000 0.000
I 0.0479(4) 0.0696(5) 0.0575(4) 0.000 0.000 0.000
N1 0.032(2) 0.050(3) 0.030(2) 0.000 0.000 0.002(2)
N2 0.038(2) 0.049(3) 0.059(2) -0.007(2) -0.0112(19) 0.0030(19)
N3 0.044(3) 0.041(3) 0.036(2) 0.000 0.000 0.001(3)
O 0.059(3) 0.055(4) 0.069(3) 0.009(3) 0.000 0.000
OW1 0.043(3) 0.061(3) 0.049(3) 0.000 0.000 -0.006(2)
OW2 0.040(3) 0.063(5) 0.292(13) 0.068(7) 0.000 0.000
O11 0.0440(18) 0.064(2) 0.0344(15) 0.0075(16) -0.0051(15) -0.0070(17)
O12 0.0399(17) 0.059(2) 0.0263(13) 0.0011(14) 0.0048(13) 0.0057(16)
O21 0.0335(16) 0.070(3) 0.071(2) -0.019(2) 0.0128(17) -0.0028(18)
O22 0.0433(19) 0.065(2) 0.0479(18) -0.0003(17) -0.0036(15) -0.0056(18)
C 0.066(6) 0.054(6) 0.152(11) 0.035(7) 0.000 0.000
C1 0.036(2) 0.050(3) 0.044(2) -0.011(2) -0.0083(19) 0.006(2)
C2 0.034(3) 0.056(5) 0.077(5) 0.000 0.000 -0.005(3)
C3 0.036(3) 0.039(4) 0.040(3) 0.000 0.000 -0.006(3)
C4 0.048(3) 0.040(3) 0.050(3) 0.001(2) 0.011(2) 0.002(2)
C11 0.040(2) 0.032(2) 0.0312(19) 0.0028(17) 0.0026(18) -0.0022(18)
C12 0.039(2) 0.038(2) 0.033(2) -0.0030(18) 0.0059(18) -0.0028(19)
C13 0.051(3) 0.047(3) 0.055(3) -0.004(2) 0.012(2) 0.010(2)
C14 0.077(4) 0.067(4) 0.064(4) -0.028(3) 0.010(3) 0.017(4)
C15 0.100(5) 0.091(5) 0.043(3) -0.024(3) 0.025(3) -0.014(4)
C16 0.070(3) 0.067(4) 0.031(2) -0.002(2) 0.008(2) -0.008(3)
C17 0.039(2) 0.054(3) 0.031(2) -0.001(2) 0.0017(19) -0.011(2)
C21 0.039(2) 0.033(2) 0.045(2) 0.008(2) 0.001(2) -0.0034(19)
C22 0.034(2) 0.043(3) 0.0322(19) 0.0074(19) 0.0033(17) 0.0031(19)
C23 0.043(3) 0.052(3) 0.047(2) 0.009(2) 0.008(2) 0.009(2)
C24 0.045(3) 0.071(4) 0.054(3) 0.019(3) 0.009(2) 0.021(3)
C25 0.039(3) 0.098(5) 0.057(3) 0.029(3) -0.007(2) 0.008(3)
C26 0.047(3) 0.070(4) 0.043(2) 0.011(3) -0.010(2) -0.007(3)
C27 0.039(2) 0.049(3) 0.0273(18) 0.0081(19) -0.0010(17) 0.001(2)
OW3 0.104(4) 0.104(4) 0.091(3) -0.007(3) -0.024(3) -0.034(4)
OW4 0.096(6) 0.195(10) 0.080(5) -0.012(6) 0.000 0.000
OW5 0.111(8) 0.138(9) 0.315(18) -0.050(12) 0.000 0.000

loop_
_atom_type_symbol
_atom_type_description
_atom_type_scat_dispersion_real
_atom_type_scat_dispersion_imag
_atom_type_scat_source
C C 0.0033 0.0016 'International Tables Vol C Tables 4.2.6.8 and 6.1.1.4'
H H 0.0000 0.0000 'International Tables Vol C Tables 4.2.6.8 and 6.1.1.4'
N N 0.0061 0.0033 'International Tables Vol C Tables 4.2.6.8 and 6.1.1.4'
O O 0.0106 0.0060 'International Tables Vol C Tables 4.2.6.8 and 6.1.1.4'
I I -0.4742 1.8119 'International Tables Vol C Tables 4.2.6.8 and 6.1.1.4'
Cd Cd -0.8075 1.2024 'International Tables Vol C Tables 4.2.6.8 and 6.1.1.4'
Na Na 0.0362 0.0249 'International Tables Vol C Tables 4.2.6.8 and 6.1.1.4'

loop_
_geom_angle_atom_site_label_1
_geom_angle_atom_site_label_2
_geom_angle_atom_site_label_3
_geom_angle
_geom_angle_site_symmetry_1
_geom_angle_site_symmetry_3
O12 Cd1 O12 160.51(18) . 10_557
O12 Cd1 OW1 97.98(9) . .
O12 Cd1 OW1 97.98(9) 10_557 .
O12 Cd1 N1 85.03(9) . .
O12 Cd1 N1 85.03(9) 10_557 .
OW1 Cd1 N1 85.90(19) . .
O12 Cd1 O11 137.16(11) . 10_557
O12 Cd1 O11 54.15(11) 10_557 10_557
OW1 Cd1 O11 89.23(13) . 10_557
N1 Cd1 O11 137.75(7) . 10_557
O12 Cd1 O11 54.15(11) . .
O12 Cd1 O11 137.16(11) 10_557 .
OW1 Cd1 O11 89.23(13) . .
N1 Cd1 O11 137.75(7) . .
O11 Cd1 O11 84.00(14) 10_557 .
O12 Cd1 C11 27.09(13) . .
O12 Cd1 C11 160.73(13) 10_557 .
OW1 Cd1 C11 93.37(10) . .
N1 Cd1 C11 111.39(10) . .
O11 Cd1 C11 110.79(12) 10_557 .
O11 Cd1 C11 27.08(12) . .
O12 Cd1 C11 160.73(13) . 10_557
O12 Cd1 C11 27.09(13) 10_557 10_557
OW1 Cd1 C11 93.37(10) . 10_557
N1 Cd1 C11 111.39(10) . 10_557
O11 Cd1 C11 27.08(12) 10_557 10_557
O11 Cd1 C11 110.79(12) . 10_557
C11 Cd1 C11 137.05(19) . 10_557
OW2 Cd2 O22 90.39(10) . 12_655
OW2 Cd2 O22 90.39(10) . .
O22 Cd2 O22 168.66(18) 12_655 .
OW2 Cd2 O 160.8(4) . .
O22 Cd2 O 91.50(10) 12_655 .
O22 Cd2 O 91.50(10) . .
OW2 Cd2 O21 87.0(3) . .
O22 Cd2 O21 137.79(12) 12_655 .
O22 Cd2 O21 53.55(12) . .
O Cd2 O21 78.82(15) . .
OW2 Cd2 O21 87.0(3) . 12_655
O22 Cd2 O21 53.55(12) 12_655 12_655
O22 Cd2 O21 137.79(12) . 12_655
O Cd2 O21 78.82(15) . 12_655
O21 Cd2 O21 84.24(16) . 12_655
OW2 Cd2 I 99.0(3) . .
O22 Cd2 I 84.35(9) 12_655 .
O22 Cd2 I 84.35(9) . .
O Cd2 I 100.24(15) . .
O21 Cd2 I 137.65(8) . .
O21 Cd2 I 137.65(8) 12_655 .
Cd2 I Cd2 124.65(4) 10_557 .
C3 N1 C1 108.0(4) . .
C3 N1 C1 108.0(4) . 10_557
C1 N1 C1 108.2(5) . 10_557
C3 N1 Cd1 114.9(4) . .
C1 N1 Cd1 108.8(3) . .
C1 N1 Cd1 108.8(3) 10_557 .
C1 N2 C4 109.3(4) . 10_557
C1 N2 C2 108.6(4) . .
C4 N2 C2 108.3(5) 10_557 .
C3 N3 C4 108.2(4) . 10_557
C3 N3 C4 108.2(4) . .
C4 N3 C4 107.6(5) 10_557 .
C O Cd2 115.9(6) . .
C11 O11 Cd1 85.4(3) . .
C11 O12 Cd1 98.6(3) . .
C21 O21 Cd2 88.7(3) . .
C21 O22 Cd2 96.2(3) . .
N2 C1 N1 111.6(4) . .
N2 C2 N2 111.3(6) 10_557 .
N1 C3 N3 111.9(5) . .
N2 C4 N3 111.6(4) 10_557 .
O11 C11 O12 121.7(4) . .
O11 C11 C12 121.0(4) . .
O12 C11 C12 117.2(4) . .
O11 C11 Cd1 67.5(2) . .
O12 C11 Cd1 54.3(2) . .
C12 C11 Cd1 171.5(3) . .
C13 C12 C17 121.0(4) . .
C13 C12 C11 117.3(4) . .
C17 C12 C11 121.5(4) . .
C14 C13 C12 120.5(6) . .
C13 C14 C15 120.1(6) . .
C16 C15 C14 119.6(5) . .
C15 C16 C17 121.1(6) . .
C16 C17 C12 117.7(5) . .
C16 C17 C27 119.4(5) . .
C12 C17 C27 122.9(4) . .
O21 C21 O22 121.6(5) . .
O21 C21 C22 121.0(4) . .
O22 C21 C22 117.3(4) . .
C27 C22 C23 119.9(4) . .
C27 C22 C21 122.4(4) . .
C23 C22 C21 117.6(4) . .
C24 C23 C22 120.5(5) . .
C25 C24 C23 120.1(5) . .
C24 C25 C26 119.6(5) . .
C25 C26 C27 122.0(5) . .
C22 C27 C26 117.8(5) . .
C22 C27 C17 122.0(4) . .
C26 C27 C17 120.1(5) . .

loop_
_geom_bond_atom_site_label_1
_geom_bond_atom_site_label_2
_geom_bond_distance
_geom_bond_site_symmetry_2
Cd1 O12 2.222(3) .
Cd1 O12 2.222(3) 10_557
Cd1 OW1 2.322(6) .
Cd1 N1 2.482(5) .
Cd1 O11 2.508(3) 10_557
Cd1 O11 2.508(3) .
Cd1 C11 2.706(4) .
Cd1 C11 2.706(4) 10_557
Cd2 OW2 2.249(7) .
Cd2 O22 2.319(4) 12_655
Cd2 O22 2.319(4) .
Cd2 O 2.336(6) .
Cd2 O21 2.512(4) .
Cd2 O21 2.512(4) 12_655
Cd2 I 3.0053(9) .
I Cd2 3.0053(9) 10_557
N1 C3 1.483(9) .
N1 C1 1.502(5) .
N1 C1 1.502(5) 10_557
N2 C1 1.460(6) .
N2 C4 1.473(7) 10_557
N2 C2 1.491(6) .
N3 C3 1.485(9) .
N3 C4 1.499(6) 10_557
N3 C4 1.499(6) .
O C 1.448(13) .
O11 C11 1.236(5) .
O12 C11 1.246(5) .
O21 C21 1.220(6) .
O22 C21 1.281(6) .
C2 N2 1.491(6) 10_557
C4 N2 1.473(7) 10_557
C11 C12 1.520(6) .
C12 C13 1.378(7) .
C12 C17 1.403(7) .
C13 C14 1.365(8) .
C14 C15 1.394(10) .
C15 C16 1.387(9) .
C16 C17 1.395(6) .
C17 C27 1.483(7) .
C21 C22 1.497(6) .
C22 C27 1.385(7) .
C22 C23 1.393(7) .
C23 C24 1.386(8) .
C24 C25 1.354(9) .
C25 C26 1.382(8) .
C26 C27 1.393(7) .
